data_7224389
loop_
_publ_author_name
'Montazerozohori, Morteza'
'Farokhiani, Sara'
'Masoudiasl, Ardavan'
'White, Jonathan M.'

_publ_section_title
;
 Crystal structure, Hirshfeld surface analyses and thermal behavior of two
 new rare tetrahedral terminal zinc(II) azide and thiocyanate Schiff base
 complexes
;
_journal_name_full 'RSC Adv.'
_journal_paper_doi 10.1039/C5RA26864H
_journal_year 2016
_chemical_formula_sum 'C29 H36 N6 S2 Zn'
_chemical_formula_weight 598.13
_space_group_crystal_system triclinic
_space_group_IT_number 2
_space_group_name_Hall '-P 1'
_space_group_name_H-M_alt 'P -1'
_symmetry_space_group_name_Hall '-P 1'
_symmetry_space_group_name_H-M 'P -1'
_atom_sites_solution_hydrogens geom
_audit_creation_method SHELXL-2014/7
_audit_update_record
;
2016-02-08 deposited with the CCDC.
2016-02-23 downloaded from the CCDC.
;
_cell_angle_alpha 71.223(3)
_cell_angle_beta 84.650(3)
_cell_angle_gamma 71.987(3)
_cell_formula_units_Z 2
_cell_length_a 10.4823(3)
_cell_length_b 11.2379(4)
_cell_length_c 14.4174(5)
_cell_measurement_reflns_used 4837
_cell_measurement_temperature 130.0(1)
_cell_measurement_theta_max 30.3770
_cell_measurement_theta_min 3.8210
_cell_volume 1529.12(10)
_computing_cell_refinement
;
CrysAlisPro, Agilent Technologies,
Version 1.171.37.34 (release 22-05-2014 CrysAlis171 .NET)
(compiled May 22 2014,16:03:01)
;
_computing_data_collection
;
CrysAlisPro, Agilent Technologies,
Version 1.171.37.34 (release 22-05-2014 CrysAlis171 .NET)
(compiled May 22 2014,16:03:01)
;
_computing_data_reduction
;
CrysAlisPro, Agilent Technologies,
Version 1.171.37.34 (release 22-05-2014 CrysAlis171 .NET)
(compiled May 22 2014,16:03:01)
;
_computing_structure_refinement 'SHELXL-2014/7 (Sheldrick, 2014)'
_computing_structure_solution SHELXT
_diffrn_ambient_environment air
_diffrn_ambient_temperature 130.0(1)
_diffrn_detector 'CCD plate'
_diffrn_detector_area_resol_mean 10.2273
_diffrn_detector_type Atlas
_diffrn_measured_fraction_theta_full 0.992
_diffrn_measured_fraction_theta_max 0.993
_diffrn_measurement_device 'four-circle diffractometer'
_diffrn_measurement_device_type 'SuperNova, Dual, Cu at zero, Atlas'
_diffrn_measurement_method '\w scans'
_diffrn_radiation_monochromator mirror
_diffrn_radiation_probe x-ray
_diffrn_radiation_type 'Mo K\a'
_diffrn_radiation_wavelength 0.71073
_diffrn_reflns_av_R_equivalents 0.0223
_diffrn_reflns_av_unetI/netI 0.0447
_diffrn_reflns_laue_measured_fraction_full 0.992
_diffrn_reflns_laue_measured_fraction_max 0.993
_diffrn_reflns_limit_h_max 13
_diffrn_reflns_limit_h_min -11
_diffrn_reflns_limit_k_max 14
_diffrn_reflns_limit_k_min -10
_diffrn_reflns_limit_l_max 18
_diffrn_reflns_limit_l_min -17
_diffrn_reflns_number 10813
_diffrn_reflns_point_group_measured_fraction_full 0.992
_diffrn_reflns_point_group_measured_fraction_max 0.993
_diffrn_reflns_theta_full 25.242
_diffrn_reflns_theta_max 27.498
_diffrn_reflns_theta_min 3.259
_diffrn_source 'SuperNova (Mo) X-ray Source'
_exptl_absorpt_coefficient_mu 0.968
_exptl_absorpt_correction_T_max 0.849
_exptl_absorpt_correction_T_min 0.758
_exptl_absorpt_correction_type gaussian
_exptl_absorpt_process_details
;
CrysAlisPro, Agilent Technologies,
Version 1.171.37.34 (release 22-05-2014 CrysAlis171 .NET)
(compiled May 22 2014,16:03:01)
Numerical absorption correction based on gaussian integration over
            a multifaceted crystal model
Empirical absorption correction using spherical harmonics,
 implemented in SCALE3 ABSPACK scaling algorithm.
;
_exptl_crystal_colour yellow
_exptl_crystal_density_diffrn 1.294
_exptl_crystal_description block
_exptl_crystal_F_000 628
_exptl_crystal_size_max 0.4331
_exptl_crystal_size_mid 0.0753
_exptl_crystal_size_min 0.0342
_refine_diff_density_max 1.072
_refine_diff_density_min -1.086
_refine_diff_density_rms 0.070
_refine_ls_extinction_method none
_refine_ls_goodness_of_fit_ref 1.057
_refine_ls_hydrogen_treatment constr
_refine_ls_matrix_type full
_refine_ls_number_parameters 349
_refine_ls_number_reflns 6987
_refine_ls_number_restraints 0
_refine_ls_restrained_S_all 1.057
_refine_ls_R_factor_all 0.0563
_refine_ls_R_factor_gt 0.0451
_refine_ls_shift/su_max 0.001
_refine_ls_shift/su_mean 0.000
_refine_ls_structure_factor_coef Fsqd
_refine_ls_weighting_details 'w=1/[\s^2^(Fo^2^)+(0.0582P)^2^+0.8834P] where P=(Fo^2^+2Fc^2^)/3'
_refine_ls_weighting_scheme calc
_refine_ls_wR_factor_gt 0.1177
_refine_ls_wR_factor_ref 0.1247
_reflns_Friedel_coverage 0.000
_reflns_number_gt 5852
_reflns_number_total 6987
_reflns_threshold_expression 'I > 2\s(I)'
_cod_data_source_file c5ra26864h1.cif
_cod_data_source_block shelx
_cod_original_cell_volume 1529.10(10)
_cod_database_code 7224389
_shelx_shelxl_version_number 2014/7
_chemical_oxdiff_usercomment 'Morteza Montazerozohori sample M1'
_shelx_space_group_comment
;
The symmetry employed for this shelxl refinement is uniquely defined
by the following loop, which should always be used as a source of
symmetry information in preference to the above space-group names.
They are only intended as comments.
;

loop_
_space_group_symop_operation_xyz
'x, y, z'
'-x, -y, -z'

loop_
_atom_site_label
_atom_site_type_symbol
_atom_site_fract_x
_atom_site_fract_y
_atom_site_fract_z
_atom_site_U_iso_or_equiv
_atom_site_adp_type
_atom_site_occupancy
_atom_site_site_symmetry_order
_atom_site_calc_flag
_atom_site_refinement_flags_posn
_atom_site_refinement_flags_adp
C1 C 1.1943(3) -0.4953(2) 0.31461(18) 0.0290(5) Uani 1 1 d . .
C2 C 1.1050(3) -0.3773(3) 0.32501(18) 0.0340(6) Uani 1 1 d . .
H2 H 1.0997 -0.3613 0.3849 0.041 Uiso 1 1 calc R U
C3 C 1.0255(3) -0.2853(3) 0.24786(19) 0.0319(5) Uani 1 1 d . .
H3 H 0.9669 -0.2089 0.2572 0.038 Uiso 1 1 calc R U
C4 C 1.0301(2) -0.3034(2) 0.15586(17) 0.0261(5) Uani 1 1 d . .
C5 C 1.1165(2) -0.4221(2) 0.14702(17) 0.0264(5) Uani 1 1 d . .
H5 H 1.1205 -0.4382 0.0873 0.032 Uiso 1 1 calc R U
C6 C 1.1956(2) -0.5158(2) 0.22313(18) 0.0282(5) Uani 1 1 d . .
H6 H 1.2507 -0.5938 0.2141 0.034 Uiso 1 1 calc R U
C7 C 0.9584(2) -0.2035(2) 0.07087(18) 0.0275(5) Uani 1 1 d . .
H7 H 0.9755 -0.2229 0.0121 0.033 Uiso 1 1 calc R U
C8 C 0.8700(2) -0.0861(2) 0.06652(18) 0.0277(5) Uani 1 1 d . .
H8 H 0.8456 -0.0647 0.1241 0.033 Uiso 1 1 calc R U
C9 C 0.8121(2) 0.0070(2) -0.02450(18) 0.0261(5) Uani 1 1 d . .
H9 H 0.8414 -0.0148 -0.0815 0.031 Uiso 1 1 calc R U
C10 C 0.6806(2) 0.2068(2) -0.13271(17) 0.0262(5) Uani 1 1 d . .
H10A H 0.7181 0.1590 -0.1790 0.031 Uiso 1 1 calc R U
H10B H 0.7189 0.2790 -0.1469 0.031 Uiso 1 1 calc R U
C11 C 0.5284(2) 0.2644(2) -0.14990(17) 0.0248(5) Uani 1 1 d . .
C12 C 0.4605(3) 0.3504(2) -0.08394(18) 0.0300(5) Uani 1 1 d . .
H12A H 0.5084 0.4137 -0.0896 0.036 Uiso 1 1 calc R U
H12B H 0.3694 0.3990 -0.1069 0.036 Uiso 1 1 calc R U
C13 C 0.3441(2) 0.2607(2) 0.05667(18) 0.0276(5) Uani 1 1 d . .
H13 H 0.2670 0.3098 0.0192 0.033 Uiso 1 1 calc R U
C14 C 0.3302(2) 0.1753(2) 0.15297(17) 0.0266(5) Uani 1 1 d . .
H14 H 0.4053 0.1323 0.1937 0.032 Uiso 1 1 calc R U
C15 C 0.2115(2) 0.1556(2) 0.18605(17) 0.0264(5) Uani 1 1 d . .
H15 H 0.1368 0.2084 0.1467 0.032 Uiso 1 1 calc R U
C16 C 0.1879(2) 0.0612(2) 0.27616(17) 0.0261(5) Uani 1 1 d . .
C17 C 0.0607(2) 0.0415(3) 0.29555(18) 0.0284(5) Uani 1 1 d . .
H17 H -0.0087 0.0925 0.2508 0.034 Uiso 1 1 calc R U
C18 C 0.0357(2) -0.0511(3) 0.37894(18) 0.0296(5) Uani 1 1 d . .
H18 H -0.0498 -0.0611 0.3894 0.036 Uiso 1 1 calc R U
C19 C 0.1376(2) -0.1307(2) 0.44839(18) 0.0295(5) Uani 1 1 d . .
C20 C 0.2657(3) -0.1102(3) 0.42973(19) 0.0321(5) Uani 1 1 d . .
H20 H 0.3350 -0.1600 0.4748 0.039 Uiso 1 1 calc R U
C21 C 0.2889(2) -0.0181(3) 0.34622(18) 0.0301(5) Uani 1 1 d . .
H21 H 0.3743 -0.0078 0.3356 0.036 Uiso 1 1 calc R U
C22 C 0.6602(3) 0.0124(3) 0.2920(2) 0.0344(6) Uani 1 1 d . .
C23 C 0.7989(3) 0.3624(3) 0.10386(18) 0.0310(5) Uani 1 1 d . .
C24 C 1.2827(4) -0.5580(3) 0.4804(2) 0.0599(10) Uani 1 1 d . .
H24A H 1.3099 -0.4801 0.4674 0.090 Uiso 1 1 calc R U
H24B H 1.3461 -0.6311 0.5243 0.090 Uiso 1 1 calc R U
H24C H 1.1955 -0.5449 0.5099 0.090 Uiso 1 1 calc R U
C25 C 1.3761(3) -0.6997(3) 0.3725(2) 0.0407(6) Uani 1 1 d . .
H25A H 1.3310 -0.7542 0.3581 0.061 Uiso 1 1 calc R U
H25B H 1.4306 -0.7488 0.4302 0.061 Uiso 1 1 calc R U
H25C H 1.4318 -0.6716 0.3183 0.061 Uiso 1 1 calc R U
C26 C 0.5081(3) 0.3561(3) -0.25611(19) 0.0352(6) Uani 1 1 d . .
H26A H 0.5483 0.4248 -0.2642 0.053 Uiso 1 1 calc R U
H26B H 0.4139 0.3941 -0.2705 0.053 Uiso 1 1 calc R U
H26C H 0.5495 0.3066 -0.2999 0.053 Uiso 1 1 calc R U
C27 C 0.4631(3) 0.1566(2) -0.13749(19) 0.0310(5) Uani 1 1 d . .
H27A H 0.4990 0.1114 -0.1848 0.047 Uiso 1 1 calc R U
H27B H 0.3679 0.1951 -0.1472 0.047 Uiso 1 1 calc R U
H27C H 0.4811 0.0953 -0.0727 0.047 Uiso 1 1 calc R U
C28 C -0.0169(3) -0.2423(3) 0.5511(2) 0.0409(6) Uani 1 1 d . .
H28A H -0.0788 -0.1634 0.5596 0.061 Uiso 1 1 calc R U
H28B H -0.0134 -0.3145 0.6098 0.061 Uiso 1 1 calc R U
H28C H -0.0460 -0.2606 0.4973 0.061 Uiso 1 1 calc R U
C29 C 0.2169(3) -0.2903(3) 0.6077(2) 0.0468(7) Uani 1 1 d . .
H29A H 0.2971 -0.3389 0.5827 0.070 Uiso 1 1 calc R U
H29B H 0.1840 -0.3494 0.6614 0.070 Uiso 1 1 calc R U
H29C H 0.2364 -0.2258 0.6298 0.070 Uiso 1 1 calc R U
N1 N 1.2775(2) -0.5854(2) 0.38907(16) 0.0380(5) Uani 1 1 d . .
N2 N 0.72282(19) 0.11808(19) -0.03322(14) 0.0251(4) Uani 1 1 d . .
N3 N 0.4576(2) 0.27303(19) 0.01943(15) 0.0275(4) Uani 1 1 d . .
N4 N 0.1157(2) -0.2248(2) 0.53066(16) 0.0370(5) Uani 1 1 d . .
N5 N 0.6597(2) 0.0648(2) 0.20930(16) 0.0387(5) Uani 1 1 d . .
N6 N 0.7227(3) 0.3205(3) 0.08327(18) 0.0425(6) Uani 1 1 d . .
S1 S 0.65833(10) -0.06187(12) 0.40758(6) 0.0707(3) Uani 1 1 d . .
S2 S 0.89937(7) 0.43292(7) 0.12838(5) 0.03604(16) Uani 1 1 d . .
Zn1 Zn 0.64207(3) 0.18804(3) 0.07866(2) 0.02849(10) Uani 1 1 d . .

loop_
_atom_site_aniso_label
_atom_site_aniso_U_11
_atom_site_aniso_U_22
_atom_site_aniso_U_33
_atom_site_aniso_U_23
_atom_site_aniso_U_13
_atom_site_aniso_U_12
C1 0.0340(13) 0.0263(12) 0.0279(12) -0.0080(9) 0.0014(10) -0.0114(10)
C2 0.0427(15) 0.0369(14) 0.0247(12) -0.0151(10) 0.0040(11) -0.0102(12)
C3 0.0296(12) 0.0301(13) 0.0376(13) -0.0182(11) 0.0024(10) -0.0037(10)
C4 0.0222(11) 0.0278(12) 0.0312(12) -0.0113(9) 0.0008(9) -0.0096(9)
C5 0.0302(12) 0.0275(12) 0.0265(11) -0.0115(9) 0.0023(9) -0.0126(10)
C6 0.0329(12) 0.0233(11) 0.0301(12) -0.0114(9) 0.0028(10) -0.0080(10)
C7 0.0231(11) 0.0311(12) 0.0322(12) -0.0129(10) 0.0013(9) -0.0105(10)
C8 0.0223(11) 0.0298(12) 0.0322(12) -0.0104(10) -0.0008(9) -0.0084(9)
C9 0.0210(11) 0.0292(12) 0.0317(12) -0.0127(10) 0.0017(9) -0.0098(9)
C10 0.0251(11) 0.0267(11) 0.0277(12) -0.0091(9) 0.0032(9) -0.0092(9)
C11 0.0256(11) 0.0217(11) 0.0249(11) -0.0044(9) 0.0015(9) -0.0074(9)
C12 0.0300(12) 0.0219(11) 0.0331(13) -0.0067(9) 0.0049(10) -0.0040(9)
C13 0.0258(11) 0.0243(11) 0.0318(12) -0.0136(9) 0.0017(10) -0.0014(9)
C14 0.0249(11) 0.0260(11) 0.0284(12) -0.0132(9) 0.0024(9) -0.0024(9)
C15 0.0253(11) 0.0282(12) 0.0270(11) -0.0151(9) 0.0029(9) -0.0035(9)
C16 0.0231(11) 0.0306(12) 0.0286(12) -0.0171(10) 0.0048(9) -0.0064(9)
C17 0.0246(11) 0.0355(13) 0.0289(12) -0.0184(10) 0.0029(9) -0.0063(10)
C18 0.0261(11) 0.0387(14) 0.0330(13) -0.0216(11) 0.0082(10) -0.0132(10)
C19 0.0309(12) 0.0310(12) 0.0319(12) -0.0172(10) 0.0084(10) -0.0110(10)
C20 0.0267(12) 0.0357(13) 0.0328(13) -0.0119(11) 0.0018(10) -0.0067(10)
C21 0.0240(11) 0.0363(13) 0.0328(13) -0.0153(10) 0.0051(10) -0.0096(10)
C22 0.0266(12) 0.0431(15) 0.0342(14) -0.0105(11) -0.0002(10) -0.0127(11)
C23 0.0298(12) 0.0369(13) 0.0268(12) -0.0110(10) 0.0043(10) -0.0106(11)
C24 0.086(3) 0.0518(19) 0.0330(16) -0.0141(14) -0.0189(16) -0.0016(18)
C25 0.0443(16) 0.0338(14) 0.0347(14) -0.0046(11) -0.0048(12) -0.0035(12)
C26 0.0352(13) 0.0319(13) 0.0311(13) -0.0014(10) 0.0008(11) -0.0085(11)
C27 0.0311(12) 0.0292(12) 0.0342(13) -0.0073(10) -0.0009(10) -0.0132(10)
C28 0.0444(16) 0.0430(16) 0.0408(15) -0.0180(12) 0.0161(13) -0.0199(13)
C29 0.0541(18) 0.0497(18) 0.0318(14) -0.0070(12) 0.0066(13) -0.0162(15)
N1 0.0488(14) 0.0335(12) 0.0281(11) -0.0094(9) -0.0068(10) -0.0054(10)
N2 0.0222(9) 0.0267(10) 0.0281(10) -0.0098(8) 0.0018(8) -0.0083(8)
N3 0.0285(10) 0.0224(10) 0.0300(10) -0.0098(8) 0.0040(8) -0.0047(8)
N4 0.0363(12) 0.0392(13) 0.0335(12) -0.0092(10) 0.0085(10) -0.0131(10)
N5 0.0362(12) 0.0473(14) 0.0299(12) -0.0083(10) 0.0018(9) -0.0131(11)
N6 0.0461(14) 0.0538(15) 0.0402(13) -0.0216(11) 0.0085(11) -0.0275(12)
S1 0.0552(5) 0.1155(9) 0.0311(4) 0.0077(4) -0.0071(4) -0.0405(6)
S2 0.0292(3) 0.0378(4) 0.0418(4) -0.0126(3) -0.0030(3) -0.0097(3)
Zn1 0.02820(16) 0.03009(17) 0.02778(16) -0.01072(12) 0.00236(11) -0.00825(12)

loop_
_atom_type_symbol
_atom_type_description
_atom_type_scat_dispersion_real
_atom_type_scat_dispersion_imag
_atom_type_scat_source
C C 0.0033 0.0016 'International Tables Vol C Tables 4.2.6.8 and 6.1.1.4'
H H 0.0000 0.0000 'International Tables Vol C Tables 4.2.6.8 and 6.1.1.4'
N N 0.0061 0.0033 'International Tables Vol C Tables 4.2.6.8 and 6.1.1.4'
S S 0.1246 0.1234 'International Tables Vol C Tables 4.2.6.8 and 6.1.1.4'
Zn Zn 0.2839 1.4301 'International Tables Vol C Tables 4.2.6.8 and 6.1.1.4'

loop_
_geom_angle_atom_site_label_1
_geom_angle_atom_site_label_2
_geom_angle_atom_site_label_3
_geom_angle
N1 C1 C6 121.1(2)
N1 C1 C2 121.9(2)
C6 C1 C2 117.0(2)
C3 C2 C1 121.1(2)
C3 C2 H2 119.5
C1 C2 H2 119.5
C2 C3 C4 122.0(2)
C2 C3 H3 119.0
C4 C3 H3 119.0
C5 C4 C3 116.5(2)
C5 C4 C7 120.0(2)
C3 C4 C7 123.4(2)
C6 C5 C4 122.6(2)
C6 C5 H5 118.7
C4 C5 H5 118.7
C5 C6 C1 120.8(2)
C5 C6 H6 119.6
C1 C6 H6 119.6
C8 C7 C4 127.9(2)
C8 C7 H7 116.0
C4 C7 H7 116.0
C7 C8 C9 121.8(2)
C7 C8 H8 119.1
C9 C8 H8 119.1
N2 C9 C8 124.9(2)
N2 C9 H9 117.5
C8 C9 H9 117.5
N2 C10 C11 115.42(18)
N2 C10 H10A 108.4
C11 C10 H10A 108.4
N2 C10 H10B 108.4
C11 C10 H10B 108.4
H10A C10 H10B 107.5
C27 C11 C10 111.28(19)
C27 C11 C26 109.1(2)
C10 C11 C26 106.40(19)
C27 C11 C12 110.9(2)
C10 C11 C12 112.3(2)
C26 C11 C12 106.57(19)
N3 C12 C11 112.77(18)
N3 C12 H12A 109.0
C11 C12 H12A 109.0
N3 C12 H12B 109.0
C11 C12 H12B 109.0
H12A C12 H12B 107.8
N3 C13 C14 123.6(2)
N3 C13 H13 118.2
C14 C13 H13 118.2
C15 C14 C13 121.9(2)
C15 C14 H14 119.1
C13 C14 H14 119.1
C14 C15 C16 126.9(2)
C14 C15 H15 116.5
C16 C15 H15 116.5
C21 C16 C17 116.7(2)
C21 C16 C15 123.0(2)
C17 C16 C15 120.3(2)
C18 C17 C16 122.0(2)
C18 C17 H17 119.0
C16 C17 H17 119.0
C17 C18 C19 121.0(2)
C17 C18 H18 119.5
C19 C18 H18 119.5
N4 C19 C18 122.0(2)
N4 C19 C20 120.8(2)
C18 C19 C20 117.3(2)
C21 C20 C19 121.0(2)
C21 C20 H20 119.5
C19 C20 H20 119.5
C20 C21 C16 122.1(2)
C20 C21 H21 118.9
C16 C21 H21 118.9
N5 C22 S1 178.9(3)
N6 C23 S2 175.5(3)
N1 C24 H24A 109.5
N1 C24 H24B 109.5
H24A C24 H24B 109.5
N1 C24 H24C 109.5
H24A C24 H24C 109.5
H24B C24 H24C 109.5
N1 C25 H25A 109.5
N1 C25 H25B 109.5
H25A C25 H25B 109.5
N1 C25 H25C 109.5
H25A C25 H25C 109.5
H25B C25 H25C 109.5
C11 C26 H26A 109.5
C11 C26 H26B 109.5
H26A C26 H26B 109.5
C11 C26 H26C 109.5
H26A C26 H26C 109.5
H26B C26 H26C 109.5
C11 C27 H27A 109.5
C11 C27 H27B 109.5
H27A C27 H27B 109.5
C11 C27 H27C 109.5
H27A C27 H27C 109.5
H27B C27 H27C 109.5
N4 C28 H28A 109.5
N4 C28 H28B 109.5
H28A C28 H28B 109.5
N4 C28 H28C 109.5
H28A C28 H28C 109.5
H28B C28 H28C 109.5
N4 C29 H29A 109.5
N4 C29 H29B 109.5
H29A C29 H29B 109.5
N4 C29 H29C 109.5
H29A C29 H29C 109.5
H29B C29 H29C 109.5
C1 N1 C25 120.1(2)
C1 N1 C24 120.4(2)
C25 N1 C24 118.9(2)
C9 N2 C10 118.2(2)
C9 N2 Zn1 125.36(17)
C10 N2 Zn1 116.36(14)
C13 N3 C12 118.3(2)
C13 N3 Zn1 129.49(17)
C12 N3 Zn1 111.98(15)
C19 N4 C29 120.0(2)
C19 N4 C28 120.5(2)
C29 N4 C28 118.4(2)
C22 N5 Zn1 167.2(2)
C23 N6 Zn1 157.9(3)
N5 Zn1 N6 105.97(10)
N5 Zn1 N3 117.71(9)
N6 Zn1 N3 110.69(10)
N5 Zn1 N2 118.09(9)
N6 Zn1 N2 109.13(9)
N3 Zn1 N2 94.90(8)

loop_
_geom_bond_atom_site_label_1
_geom_bond_atom_site_label_2
_geom_bond_distance
C1 N1 1.366(3)
C1 C6 1.408(3)
C1 C2 1.412(4)
C2 C3 1.379(4)
C2 H2 0.9300
C3 C4 1.399(3)
C3 H3 0.9300
C4 C5 1.399(3)
C4 C7 1.446(3)
C5 C6 1.374(3)
C5 H5 0.9300
C6 H6 0.9300
C7 C8 1.343(3)
C7 H7 0.9300
C8 C9 1.434(3)
C8 H8 0.9300
C9 N2 1.284(3)
C9 H9 0.9300
C10 N2 1.474(3)
C10 C11 1.535(3)
C10 H10A 0.9700
C10 H10B 0.9700
C11 C27 1.523(3)
C11 C26 1.537(3)
C11 C12 1.544(3)
C12 N3 1.467(3)
C12 H12A 0.9700
C12 H12B 0.9700
C13 N3 1.287(3)
C13 C14 1.436(3)
C13 H13 0.9300
C14 C15 1.348(3)
C14 H14 0.9300
C15 C16 1.446(3)
C15 H15 0.9300
C16 C21 1.404(3)
C16 C17 1.407(3)
C17 C18 1.379(3)
C17 H17 0.9300
C18 C19 1.405(4)
C18 H18 0.9300
C19 N4 1.367(3)
C19 C20 1.419(3)
C20 C21 1.371(4)
C20 H20 0.9300
C21 H21 0.9300
C22 N5 1.148(3)
C22 S1 1.606(3)
C23 N6 1.146(3)
C23 S2 1.621(3)
C24 N1 1.455(4)
C24 H24A 0.9600
C24 H24B 0.9600
C24 H24C 0.9600
C25 N1 1.451(4)
C25 H25A 0.9600
C25 H25B 0.9600
C25 H25C 0.9600
C26 H26A 0.9600
C26 H26B 0.9600
C26 H26C 0.9600
C27 H27A 0.9600
C27 H27B 0.9600
C27 H27C 0.9600
C28 N4 1.454(4)
C28 H28A 0.9600
C28 H28B 0.9600
C28 H28C 0.9600
C29 N4 1.452(4)
C29 H29A 0.9600
C29 H29B 0.9600
C29 H29C 0.9600
N2 Zn1 2.0216(19)
N3 Zn1 2.006(2)
N5 Zn1 1.930(2)
N6 Zn1 1.946(2)

loop_
_geom_torsion_atom_site_label_1
_geom_torsion_atom_site_label_2
_geom_torsion_atom_site_label_3
_geom_torsion_atom_site_label_4
_geom_torsion
N1 C1 C2 C3 177.5(2)
C6 C1 C2 C3 -1.6(4)
C1 C2 C3 C4 -0.7(4)
C2 C3 C4 C5 2.2(4)
C2 C3 C4 C7 -173.5(2)
C3 C4 C5 C6 -1.5(4)
C7 C4 C5 C6 174.4(2)
C4 C5 C6 C1 -0.8(4)
N1 C1 C6 C5 -176.8(2)
C2 C1 C6 C5 2.3(4)
C5 C4 C7 C8 178.3(2)
C3 C4 C7 C8 -6.0(4)
C4 C7 C8 C9 176.2(2)
C7 C8 C9 N2 176.7(2)
N2 C10 C11 C27 -63.1(3)
N2 C10 C11 C26 178.22(19)
N2 C10 C11 C12 62.0(3)
C27 C11 C12 N3 54.5(3)
C10 C11 C12 N3 -70.8(3)
C26 C11 C12 N3 173.1(2)
N3 C13 C14 C15 -173.7(2)
C13 C14 C15 C16 172.2(2)
C14 C15 C16 C21 4.9(4)
C14 C15 C16 C17 -172.6(2)
C21 C16 C17 C18 -0.2(3)
C15 C16 C17 C18 177.5(2)
C16 C17 C18 C19 -0.2(4)
C17 C18 C19 N4 -178.7(2)
C17 C18 C19 C20 0.9(3)
N4 C19 C20 C21 178.4(2)
C18 C19 C20 C21 -1.2(4)
C19 C20 C21 C16 0.9(4)
C17 C16 C21 C20 -0.1(3)
C15 C16 C21 C20 -177.8(2)
C6 C1 N1 C25 4.6(4)
C2 C1 N1 C25 -174.5(3)
C6 C1 N1 C24 175.1(3)
C2 C1 N1 C24 -4.0(4)
C8 C9 N2 C10 175.7(2)
C8 C9 N2 Zn1 -0.3(3)
C11 C10 N2 C9 131.7(2)
C11 C10 N2 Zn1 -52.0(2)
C14 C13 N3 C12 172.4(2)
C14 C13 N3 Zn1 -1.7(3)
C11 C12 N3 C13 -108.7(2)
C11 C12 N3 Zn1 66.4(2)
C18 C19 N4 C29 -170.4(2)
C20 C19 N4 C29 10.0(4)
C18 C19 N4 C28 -2.5(4)
C20 C19 N4 C28 177.9(2)
